data_4340539
loop_
_publ_author_name
'Tse, Edmund C. M.'
'Schilter, David'
'Gray, Danielle L.'
'Rauchfuss, Thomas B.'
'Gewirth, Andrew A.'

_publ_section_title
;
 Multicopper models for the laccase active site: effect of nuclearity on
 electrocatalytic oxygen reduction.
;
_journal_issue 16
_journal_name_full 'Inorganic chemistry'
_journal_page_first 8505
_journal_page_last 8516
_journal_paper_doi 10.1021/ic501080c
_journal_volume 53
_journal_year 2014
_chemical_formula_moiety 'C60 H76 Cu4 N12 O4, 4(B F4), 10(C H3 C N)'
_chemical_formula_sum 'C78 H103 B4 Cu4 F16 N21 O4'
_chemical_formula_weight 2000.21
_chemical_name_systematic
; 
? 
;
_space_group_IT_number 2
_symmetry_cell_setting triclinic
_symmetry_space_group_name_Hall '-P 1'
_symmetry_space_group_name_H-M 'P -1'
_atom_sites_solution_hydrogens geom
_atom_sites_solution_primary direct
_atom_sites_solution_secondary difmap
_audit_creation_method SHELXL-97
_audit_update_record
; 
? 
;
_cell_angle_alpha 62.2020(10)
_cell_angle_beta 87.6640(10)
_cell_angle_gamma 73.5050(10)
_cell_formula_units_Z 1
_cell_length_a 9.8961(8)
_cell_length_b 16.7157(13)
_cell_length_c 16.8849(13)
_cell_measurement_reflns_used 7922
_cell_measurement_temperature 168(2)
_cell_measurement_theta_max 25.89
_cell_measurement_theta_min 2.21
_cell_volume 2355.2(3)
_computing_cell_refinement 'SAINT V7.68A (Bruker, 2005)'
_computing_data_collection 'APEX2 V2010.11-3 (Bruker, 2010)'
_computing_data_reduction
; 
SAINT V7.68A, XPREP V2005/2, SADABS V2008/2, TWINABS V2008/2 
(Bruker, 2005 & 2008) 
;
_computing_molecular_graphics
; 
SHELXTL V6.12 (Bruker, 2005), CrystalMaker v2.1.3 (CrystalMaker, 1994) 
;
_computing_publication_material 'XCIF V6.12 (Bruker, 2005)'
_computing_structure_refinement 'SHELXTL V6.12 (Bruker, 2005)'
_computing_structure_solution 'SHELXTL V6.12 (Bruker, 2005)'
_diffrn_ambient_temperature 168(2)
_diffrn_measured_fraction_theta_full 0.991
_diffrn_measured_fraction_theta_max 0.991
_diffrn_measurement_device 'Siemens Platform/ApexII CCD'
_diffrn_measurement_method 'profile data from \f and \w scans'
_diffrn_radiation_monochromator graphite
_diffrn_radiation_source 'normal-focus sealed tube'
_diffrn_radiation_type MoK\a
_diffrn_radiation_wavelength 0.71073
_diffrn_radiation_wavelength_id bm10xsqz
_diffrn_reflns_av_R_equivalents 0.0310
_diffrn_reflns_av_sigmaI/netI 0.0397
_diffrn_reflns_limit_h_max 12
_diffrn_reflns_limit_h_min -12
_diffrn_reflns_limit_k_max 20
_diffrn_reflns_limit_k_min -20
_diffrn_reflns_limit_l_max 20
_diffrn_reflns_limit_l_min -21
_diffrn_reflns_number 27507
_diffrn_reflns_theta_full 26.37
_diffrn_reflns_theta_max 26.37
_diffrn_reflns_theta_min 1.44
_exptl_absorpt_coefficient_mu 0.980
_exptl_absorpt_correction_T_max 0.6575
_exptl_absorpt_correction_T_min 0.5883
_exptl_absorpt_correction_type multi-scan
_exptl_absorpt_process_details 'SHELXTL/XPREP V2005/2 (Bruker, 2005)'
_exptl_crystal_colour blue
_exptl_crystal_density_diffrn 1.410
_exptl_crystal_density_method 'not measured'
_exptl_crystal_description prism
_exptl_crystal_F_000 1030
_exptl_crystal_id bm10xsqz
_exptl_crystal_preparation
; 
The data crystal was mounted using oil (Parantone-N, Exxon) to a 
0.3 mm cryo-loop (Hampton Research) with the (-2, 1, 0) scattering 
planes roughly normal to the spindle axis. 
;
_exptl_crystal_size_max 0.439
_exptl_crystal_size_mid 0.33
_exptl_crystal_size_min 0.122
_platon_squeeze_details
; 
A total of 200 electrons per cell were sqeezed out of the model.  A model 
with ten disordered CH3CN molecules was previously developed which would 
account for 198 electrons per cell. 
;
_refine_diff_density_max 0.586
_refine_diff_density_min -0.545
_refine_diff_density_rms 0.064
_refine_ls_extinction_method none
_refine_ls_goodness_of_fit_ref 1.068
_refine_ls_hydrogen_treatment mixed
_refine_ls_matrix_type full
_refine_ls_number_parameters 714
_refine_ls_number_reflns 9535
_refine_ls_number_restraints 1060
_refine_ls_restrained_S_all 1.097
_refine_ls_R_factor_all 0.0586
_refine_ls_R_factor_gt 0.0431
_refine_ls_shift/su_max 0.001
_refine_ls_shift/su_mean 0.000
_refine_ls_structure_factor_coef Fsqd
_refine_ls_weighting_details 'calc w=1/[\s^2^(Fo^2^)+(0.0750P)^2^+0.0000P] where P=(Fo^2^+2Fc^2^)/3'
_refine_ls_weighting_scheme calc
_refine_ls_wR_factor_gt 0.1201
_refine_ls_wR_factor_ref 0.1257
_reflns_number_gt 7155
_reflns_number_total 9535
_reflns_threshold_expression >2sigma(I)
_cod_data_source_file ic501080c_si_002.cif
_cod_data_source_block '[Cu~4~(OH)~4~(3)~2~]'
_cod_depositor_comments
;
The following automatic conversions were performed:

'_symmetry_cell_setting' value 'Triclinic' changed to 'triclinic'
according to
/usr/data/users/saulius/crontab/automatic-downloads/rss-feeds/ACS/lib/dictionaries/cif_core.dic
dictionary named 'cif_core.dic' version 2.4.2 from 2011-04-26.

Automatic conversion script
Id: cif_fix_values 2281 2013-09-26 08:29:07Z andrius 

 Adding full bibliography for 4340538--4340539.cif.
;
_cod_original_sg_symbol_H-M 'P-1   '
_cod_database_code 4340539

loop_
_symmetry_equiv_pos_as_xyz
'x, y, z'
'-x, -y, -z'

loop_
_atom_site_label
_atom_site_type_symbol
_atom_site_fract_x
_atom_site_fract_y
_atom_site_fract_z
_atom_site_U_iso_or_equiv
_atom_site_adp_type
_atom_site_occupancy
_atom_site_symmetry_multiplicity
_atom_site_calc_flag
_atom_site_refinement_flags
_atom_site_disorder_assembly
_atom_site_disorder_group
Cu1 Cu 0.22589(3) 0.38009(2) 0.28475(2) 0.03099(11) Uani 1 1 d D . .
Cu2 Cu 0.29695(3) 0.23033(2) 0.23146(2) 0.02976(11) Uani 1 1 d . . .
O1 O 0.1317(2) 0.32039(15) 0.24034(14) 0.0382(5) Uani 1 1 d D A .
H1 H 0.075(3) 0.298(2) 0.2746(19) 0.057 Uiso 1 1 d D . .
O2 O 0.3901(2) 0.29429(17) 0.27071(18) 0.0508(6) Uani 1 1 d D A .
H2 H 0.4763(14) 0.288(3) 0.270(3) 0.076 Uiso 1 1 d D . .
N2 N 0.3326(2) 0.45092(16) 0.31762(15) 0.0335(5) Uani 1 1 d . A .
N5 N 0.5232(2) 0.85206(16) -0.20772(15) 0.0314(5) Uani 1 1 d . . .
N6 N 0.6699(2) 0.91102(16) -0.35556(15) 0.0345(5) Uani 1 1 d . . .
N1 N 0.0628(7) 0.4987(5) 0.2484(9) 0.0357(15) Uani 0.74(3) 1 d PDU A 1
C1 C 0.0918(15) 0.5637(12) 0.2656(18) 0.0402(16) Uani 0.74(3) 1 d PDU A 1
C2 C 0.0026(10) 0.6557(6) 0.2330(7) 0.0529(18) Uani 0.74(3) 1 d PDU A 1
H2A H 0.0266 0.6998 0.2459 0.063 Uiso 0.74(3) 1 calc PR A 1
C3 C -0.1227(9) 0.6814(6) 0.1810(7) 0.0591(19) Uani 0.74(3) 1 d PDU A 1
H3A H -0.1884 0.7428 0.1603 0.071 Uiso 0.74(3) 1 calc PR A 1
C4 C -0.1510(8) 0.6175(7) 0.1596(7) 0.0593(19) Uani 0.74(3) 1 d PDU A 1
H4A H -0.2351 0.6344 0.1228 0.071 Uiso 0.74(3) 1 calc PR A 1
C5 C -0.0550(8) 0.5281(6) 0.1926(7) 0.0466(17) Uani 0.74(3) 1 d PDU A 1
H5A H -0.0727 0.4852 0.1752 0.056 Uiso 0.74(3) 1 calc PR A 1
N1B N 0.071(2) 0.5032(14) 0.239(3) 0.041(3) Uani 0.26(3) 1 d PDU A 2
C1B C 0.088(4) 0.563(3) 0.269(5) 0.042(3) Uani 0.26(3) 1 d PDU A 2
C2B C -0.020(2) 0.6460(16) 0.2488(17) 0.049(3) Uani 0.26(3) 1 d PDU A 2
H2B H -0.0060 0.6916 0.2635 0.059 Uiso 0.26(3) 1 calc PR A 2
C3B C -0.1488(19) 0.6607(16) 0.2066(18) 0.057(3) Uani 0.26(3) 1 d PDU A 2
H3B H -0.2240 0.7169 0.1927 0.068 Uiso 0.26(3) 1 calc PR A 2
C4B C -0.1691(17) 0.5953(17) 0.1845(17) 0.056(3) Uani 0.26(3) 1 d PDU A 2
H4B H -0.2549 0.6070 0.1521 0.067 Uiso 0.26(3) 1 calc PR A 2
C5B C -0.060(2) 0.5120(15) 0.2113(18) 0.046(3) Uani 0.26(3) 1 d PDU A 2
H5B H -0.0784 0.4597 0.2100 0.055 Uiso 0.26(3) 1 calc PR A 2
C6 C 0.2249(3) 0.5293(2) 0.3253(2) 0.0386(7) Uani 1 1 d D . .
H6A H 0.2030 0.5067 0.3885 0.046 Uiso 1 1 calc R A 1
H6B H 0.2644 0.5826 0.3089 0.046 Uiso 1 1 calc R A 1
C7 C 0.4152(3) 0.3815(2) 0.40779(19) 0.0392(7) Uani 1 1 d D . .
H7A H 0.4434 0.4166 0.4347 0.047 Uiso 1 1 calc R A 1
H7B H 0.5028 0.3406 0.3996 0.047 Uiso 1 1 calc R A 1
N3 N 0.2294(17) 0.3032(10) 0.4370(4) 0.031(2) Uani 0.52(3) 1 d PDU A 1
C8 C 0.3312(15) 0.3195(11) 0.4722(8) 0.032(2) Uani 0.52(3) 1 d PDU A 1
C9 C 0.3607(15) 0.2872(9) 0.5634(8) 0.039(2) Uani 0.52(3) 1 d PDU A 1
H9A H 0.4336 0.3008 0.5854 0.047 Uiso 0.52(3) 1 calc PR A 1
C10 C 0.2791(16) 0.2343(9) 0.6213(7) 0.045(2) Uani 0.52(3) 1 d PDU A 1
H10A H 0.2967 0.2097 0.6844 0.054 Uiso 0.52(3) 1 calc PR A 1
C11 C 0.1747(15) 0.2176(10) 0.5879(7) 0.044(2) Uani 0.52(3) 1 d PDU A 1
H11A H 0.1177 0.1822 0.6272 0.053 Uiso 0.52(3) 1 calc PR A 1
C12 C 0.1511(15) 0.2526(10) 0.4953(7) 0.038(2) Uani 0.52(3) 1 d PDU A 1
H12A H 0.0774 0.2405 0.4725 0.045 Uiso 0.52(3) 1 calc PR A 1
N3B N 0.2157(18) 0.3229(11) 0.4350(4) 0.032(2) Uani 0.48(3) 1 d PDU A 2
C8B C 0.3164(16) 0.3362(12) 0.4741(8) 0.032(2) Uani 0.48(3) 1 d PDU A 2
C9B C 0.3343(15) 0.3046(11) 0.5658(9) 0.042(2) Uani 0.48(3) 1 d PDU A 2
H9B H 0.4044 0.3170 0.5915 0.050 Uiso 0.48(3) 1 calc PR A 2
C10B C 0.2457(16) 0.2541(10) 0.6191(7) 0.046(2) Uani 0.48(3) 1 d PDU A 2
H10B H 0.2561 0.2301 0.6825 0.055 Uiso 0.48(3) 1 calc PR A 2
C11B C 0.1452(16) 0.2391(11) 0.5807(8) 0.049(2) Uani 0.48(3) 1 d PDU A 2
H11B H 0.0845 0.2048 0.6168 0.058 Uiso 0.48(3) 1 calc PR A 2
C12B C 0.1311(17) 0.2744(11) 0.4879(8) 0.041(2) Uani 0.48(3) 1 d PDU A 2
H12B H 0.0597 0.2639 0.4612 0.050 Uiso 0.48(3) 1 calc PR A 2
C13 C 0.4335(3) 0.4877(2) 0.25226(19) 0.0382(7) Uani 1 1 d . . .
H13A H 0.5091 0.4333 0.2538 0.046 Uiso 1 1 calc R A .
H13B H 0.4787 0.5225 0.2714 0.046 Uiso 1 1 calc R . .
C14 C 0.3647(3) 0.5527(2) 0.15640(19) 0.0418(7) Uani 1 1 d . A .
H14A H 0.2873 0.6067 0.1542 0.050 Uiso 1 1 calc R . .
H14B H 0.3231 0.5177 0.1354 0.050 Uiso 1 1 calc R . .
C15 C 0.4746(3) 0.5899(2) 0.0944(2) 0.0478(8) Uani 1 1 d . . .
H15A H 0.5258 0.6164 0.1208 0.057 Uiso 1 1 calc R A .
H15B H 0.5446 0.5365 0.0906 0.057 Uiso 1 1 calc R . .
C16 C 0.4071(3) 0.6659(2) 0.0003(2) 0.0464(8) Uani 1 1 d . A .
H16A H 0.3268 0.7141 0.0052 0.056 Uiso 1 1 calc R . .
H16B H 0.3685 0.6367 -0.0291 0.056 Uiso 1 1 calc R . .
C17 C 0.5097(3) 0.7154(2) -0.0594(2) 0.0438(7) Uani 1 1 d . . .
H17A H 0.5541 0.7410 -0.0286 0.053 Uiso 1 1 calc R A .
H17B H 0.5859 0.6689 -0.0693 0.053 Uiso 1 1 calc R . .
C18 C 0.4327(3) 0.7952(2) -0.14912(19) 0.0360(6) Uani 1 1 d . A .
H18A H 0.3952 0.7682 -0.1814 0.043 Uiso 1 1 calc R . .
H18B H 0.3509 0.8378 -0.1382 0.043 Uiso 1 1 calc R . .
N4 N 0.8004(12) 0.792(2) -0.145(2) 0.0386(16) Uani 0.646(17) 1 d PDU . 1
C19 C 0.7194(13) 0.8546(19) -0.122(2) 0.0411(18) Uani 0.646(17) 1 d PDU . 1
C20 C 0.7687(9) 0.8667(7) -0.0533(6) 0.055(2) Uani 0.646(17) 1 d PDU . 1
H20A H 0.7075 0.9070 -0.0330 0.066 Uiso 0.646(17) 1 calc PR . 1
C21 C 0.9082(8) 0.8192(8) -0.0149(7) 0.0645(19) Uani 0.646(17) 1 d PDU . 1
H21A H 0.9463 0.8311 0.0279 0.077 Uiso 0.646(17) 1 calc PR . 1
C22 C 0.9904(7) 0.7549(8) -0.0395(6) 0.0622(19) Uani 0.646(17) 1 d PDU . 1
H22A H 1.0850 0.7201 -0.0124 0.075 Uiso 0.646(17) 1 calc PR . 1
C23 C 0.9339(9) 0.7414(7) -0.1042(6) 0.0482(17) Uani 0.646(17) 1 d PDU . 1
H23A H 0.9900 0.6957 -0.1201 0.058 Uiso 0.646(17) 1 calc PR . 1
N4B N 0.801(2) 0.794(4) -0.148(4) 0.043(3) Uani 0.354(17) 1 d PDU . 2
C19B C 0.717(2) 0.852(4) -0.120(4) 0.044(3) Uani 0.354(17) 1 d PDU . 2
C20B C 0.7691(14) 0.8876(13) -0.0716(12) 0.054(3) Uani 0.354(17) 1 d PDU . 2
H20B H 0.7076 0.9332 -0.0575 0.065 Uiso 0.354(17) 1 calc PR . 2
C21B C 0.9137(14) 0.8542(12) -0.0449(11) 0.061(2) Uani 0.354(17) 1 d PDU . 2
H21B H 0.9528 0.8744 -0.0094 0.073 Uiso 0.354(17) 1 calc PR . 2
C22B C 0.9995(13) 0.7915(13) -0.0704(11) 0.060(2) Uani 0.354(17) 1 d PDU . 2
H22B H 1.0978 0.7654 -0.0498 0.072 Uiso 0.354(17) 1 calc PR . 2
C23B C 0.9430(17) 0.7664(12) -0.1260(11) 0.051(2) Uani 0.354(17) 1 d PDU . 2
H23B H 1.0044 0.7292 -0.1492 0.061 Uiso 0.354(17) 1 calc PR . 2
C24 C 0.5692(3) 0.9034(2) -0.1674(2) 0.0383(7) Uani 1 1 d D . .
H24A H 0.5044 0.9086 -0.1226 0.046 Uiso 1 1 calc R . 1
H24B H 0.5621 0.9684 -0.2151 0.046 Uiso 1 1 calc R . 1
C25 C 0.4423(3) 0.9212(2) -0.29759(19) 0.0364(6) Uani 1 1 d . . .
H25A H 0.3664 0.9711 -0.2920 0.044 Uiso 1 1 calc R . .
H25B H 0.3971 0.8884 -0.3194 0.044 Uiso 1 1 calc R . .
C26 C 0.5375(3) 0.96632(19) -0.36469(19) 0.0357(6) Uani 1 1 d . . .
C27 C 0.4898(3) 1.0590(2) -0.4336(2) 0.0465(7) Uani 1 1 d . . .
H27A H 0.3953 1.0970 -0.4388 0.056 Uiso 1 1 calc R . .
C28 C 0.5818(4) 1.0951(2) -0.4944(2) 0.0519(8) Uani 1 1 d . . .
H28A H 0.5509 1.1582 -0.5423 0.062 Uiso 1 1 calc R . .
C29 C 0.7171(4) 1.0396(2) -0.4854(2) 0.0468(8) Uani 1 1 d . . .
H29A H 0.7824 1.0637 -0.5259 0.056 Uiso 1 1 calc R . .
C30 C 0.7573(3) 0.9477(2) -0.4160(2) 0.0421(7) Uani 1 1 d . . .
H30A H 0.8509 0.9085 -0.4107 0.050 Uiso 1 1 calc R . .
B1 B 0.7919(6) 0.2874(4) 0.3013(5) 0.0528(15) Uani 0.748(7) 1 d PDU B 1
F1 F 0.7758(4) 0.3401(3) 0.2084(3) 0.0994(17) Uani 0.748(7) 1 d PDU B 1
F2 F 0.7752(5) 0.3485(4) 0.3363(5) 0.1160(19) Uani 0.748(7) 1 d PDU B 1
F3 F 0.9178(6) 0.2237(5) 0.3288(6) 0.121(3) Uani 0.748(7) 1 d PDU B 1
F4 F 0.6852(6) 0.2465(4) 0.3280(4) 0.0618(15) Uani 0.748(7) 1 d PDU B 1
B1B B 0.7989(15) 0.2819(9) 0.3227(9) 0.062(4) Uani 0.252(7) 1 d PDU B 2
F1B F 0.7831(12) 0.3724(7) 0.2535(11) 0.097(4) Uani 0.252(7) 1 d PDU B 2
F2B F 0.7625(13) 0.2888(11) 0.3993(9) 0.106(4) Uani 0.252(7) 1 d PDU B 2
F3B F 0.9299(11) 0.2261(8) 0.3355(10) 0.040(3) Uani 0.252(7) 1 d PDU B 2
F4B F 0.7002(18) 0.2479(13) 0.3045(12) 0.059(4) Uani 0.252(7) 1 d PDU B 2
B2 B 0.8025(12) 0.9512(7) 0.1377(6) 0.114(2) Uani 0.766(5) 1 d PDU C 1
F5 F 0.7591(5) 0.9516(3) 0.2118(3) 0.1096(16) Uani 0.766(5) 1 d PDU C 1
F6 F 0.8168(7) 1.0421(4) 0.0853(4) 0.168(2) Uani 0.766(5) 1 d PDU C 1
F7 F 0.9274(7) 0.8864(4) 0.1478(5) 0.167(2) Uani 0.766(5) 1 d PDU C 1
F8 F 0.6971(8) 0.9409(6) 0.0971(5) 0.192(3) Uani 0.766(5) 1 d PDU C 1
B2B B 0.854(2) 0.9342(13) 0.1487(12) 0.143(5) Uani 0.234(5) 1 d PDU C 2
F5B F 0.9443(16) 0.8696(11) 0.2190(11) 0.139(5) Uani 0.234(5) 1 d PDU C 2
F6B F 0.779(2) 0.8825(13) 0.1320(14) 0.154(5) Uani 0.234(5) 1 d PDU C 2
F7B F 0.766(2) 0.9993(12) 0.1675(15) 0.144(5) Uani 0.234(5) 1 d PDU C 2
F8B F 0.934(2) 0.9714(16) 0.0817(12) 0.193(6) Uani 0.234(5) 1 d PDU C 2

loop_
_atom_site_aniso_label
_atom_site_aniso_U_11
_atom_site_aniso_U_22
_atom_site_aniso_U_33
_atom_site_aniso_U_23
_atom_site_aniso_U_13
_atom_site_aniso_U_12
Cu1 0.02849(18) 0.0322(2) 0.0324(2) -0.01620(15) 0.00614(14) -0.00810(14)
Cu2 0.02755(18) 0.03202(19) 0.03026(19) -0.01533(15) 0.00489(13) -0.00899(14)
O1 0.0307(10) 0.0427(12) 0.0463(13) -0.0252(10) 0.0072(9) -0.0112(9)
O2 0.0257(10) 0.0625(14) 0.0893(18) -0.0581(14) 0.0077(11) -0.0095(10)
N2 0.0359(12) 0.0318(12) 0.0312(13) -0.0136(10) 0.0044(10) -0.0102(10)
N5 0.0312(12) 0.0347(12) 0.0293(12) -0.0158(10) 0.0060(9) -0.0108(10)
N6 0.0347(12) 0.0335(13) 0.0307(13) -0.0133(10) 0.0040(10) -0.0072(10)
N1 0.0333(19) 0.040(2) 0.031(3) -0.0168(19) 0.0068(18) -0.0078(17)
C1 0.046(2) 0.037(2) 0.034(3) -0.018(2) 0.010(2) -0.007(2)
C2 0.059(3) 0.042(2) 0.047(3) -0.019(2) 0.010(3) -0.004(2)
C3 0.055(3) 0.045(3) 0.055(4) -0.016(3) 0.004(3) 0.005(2)
C4 0.047(3) 0.055(3) 0.052(4) -0.015(3) -0.004(3) 0.001(2)
C5 0.041(2) 0.050(3) 0.038(4) -0.017(3) -0.001(2) -0.004(2)
N1B 0.040(4) 0.042(4) 0.035(5) -0.018(4) 0.005(4) -0.006(4)
C1B 0.046(4) 0.040(4) 0.036(5) -0.019(4) 0.008(4) -0.006(4)
C2B 0.053(4) 0.044(4) 0.042(5) -0.021(4) 0.011(4) 0.000(4)
C3B 0.050(4) 0.050(4) 0.050(5) -0.020(4) 0.005(4) 0.006(4)
C4B 0.048(4) 0.051(5) 0.049(5) -0.016(4) 0.000(4) 0.001(4)
C5B 0.041(4) 0.044(4) 0.041(5) -0.016(4) 0.000(4) -0.003(4)
C6 0.0483(17) 0.0334(15) 0.0350(16) -0.0181(13) 0.0070(13) -0.0106(13)
C7 0.0416(16) 0.0393(17) 0.0356(16) -0.0172(14) 0.0001(13) -0.0109(13)
N3 0.038(4) 0.013(4) 0.036(3) -0.012(2) 0.008(2) 0.000(3)
C8 0.039(3) 0.017(4) 0.036(3) -0.018(3) 0.009(2) 0.004(3)
C9 0.051(4) 0.026(4) 0.040(3) -0.025(3) 0.008(3) 0.005(3)
C10 0.059(5) 0.028(4) 0.031(3) -0.015(3) 0.009(3) 0.013(4)
C11 0.052(4) 0.020(4) 0.041(3) -0.007(3) 0.019(3) 0.001(4)
C12 0.040(4) 0.017(4) 0.043(3) -0.009(3) 0.013(3) -0.001(4)
N3B 0.037(3) 0.015(5) 0.038(3) -0.014(2) 0.010(2) 0.002(4)
C8B 0.041(4) 0.016(4) 0.037(3) -0.018(3) 0.004(3) 0.006(3)
C9B 0.053(4) 0.026(4) 0.040(3) -0.022(3) 0.008(3) 0.007(4)
C10B 0.060(5) 0.026(4) 0.033(3) -0.014(3) 0.015(3) 0.010(4)
C11B 0.047(4) 0.026(5) 0.045(3) -0.005(3) 0.017(3) 0.007(4)
C12B 0.043(4) 0.019(5) 0.045(3) -0.009(3) 0.010(3) 0.002(4)
C13 0.0363(15) 0.0393(16) 0.0411(17) -0.0177(14) 0.0093(12) -0.0173(13)
C14 0.0400(16) 0.0470(18) 0.0374(17) -0.0164(14) 0.0099(13) -0.0189(14)
C15 0.0427(17) 0.0491(19) 0.0423(18) -0.0126(15) 0.0146(14) -0.0180(15)
C16 0.0415(17) 0.0525(19) 0.0392(17) -0.0145(15) 0.0125(14) -0.0198(15)
C17 0.0394(16) 0.0467(18) 0.0384(17) -0.0148(14) 0.0117(13) -0.0134(14)
C18 0.0310(14) 0.0433(17) 0.0365(16) -0.0212(14) 0.0112(12) -0.0122(13)
N4 0.033(2) 0.046(3) 0.039(3) -0.023(3) -0.001(2) -0.011(2)
C19 0.044(3) 0.048(3) 0.039(3) -0.026(3) 0.005(2) -0.017(2)
C20 0.067(3) 0.063(4) 0.043(4) -0.034(3) 0.000(3) -0.014(3)
C21 0.069(3) 0.076(4) 0.053(4) -0.034(3) -0.012(3) -0.019(3)
C22 0.051(3) 0.069(4) 0.057(4) -0.024(3) -0.013(3) -0.012(3)
C23 0.043(3) 0.052(4) 0.048(3) -0.023(3) -0.002(3) -0.013(2)
N4B 0.037(4) 0.050(4) 0.042(4) -0.023(4) 0.000(4) -0.011(4)
C19B 0.046(4) 0.051(4) 0.041(4) -0.026(4) 0.005(4) -0.016(4)
C20B 0.059(4) 0.060(5) 0.046(5) -0.027(4) 0.001(4) -0.019(4)
C21B 0.064(4) 0.068(5) 0.050(5) -0.029(4) -0.010(4) -0.018(4)
C22B 0.050(4) 0.066(5) 0.056(5) -0.026(4) -0.016(4) -0.011(4)
C23B 0.044(4) 0.057(5) 0.050(4) -0.026(4) -0.005(4) -0.009(4)
C24 0.0410(16) 0.0391(16) 0.0399(17) -0.0230(14) 0.0091(13) -0.0125(13)
C25 0.0329(14) 0.0351(15) 0.0343(16) -0.0148(13) 0.0015(12) -0.0031(12)
C26 0.0382(15) 0.0324(15) 0.0324(15) -0.0143(13) 0.0024(12) -0.0063(12)
C27 0.0490(18) 0.0353(17) 0.0459(19) -0.0164(14) 0.0029(14) -0.0041(14)
C28 0.071(2) 0.0312(16) 0.0398(18) -0.0074(14) 0.0094(16) -0.0131(16)
C29 0.060(2) 0.0420(18) 0.0362(17) -0.0125(14) 0.0130(15) -0.0240(16)
C30 0.0397(16) 0.0443(18) 0.0378(17) -0.0159(14) 0.0094(13) -0.0134(14)
B1 0.039(2) 0.055(3) 0.070(3) -0.031(3) 0.015(2) -0.023(2)
F1 0.077(2) 0.116(3) 0.065(2) -0.011(2) 0.0117(18) -0.028(2)
F2 0.128(3) 0.099(3) 0.158(5) -0.087(3) -0.005(3) -0.038(3)
F3 0.045(3) 0.109(4) 0.146(5) -0.024(3) 0.015(3) -0.002(3)
F4 0.0388(18) 0.069(2) 0.069(3) -0.020(2) 0.0121(18) -0.0279(15)
B1B 0.059(5) 0.064(5) 0.076(5) -0.046(4) 0.014(5) -0.014(5)
F1B 0.082(5) 0.075(5) 0.106(7) -0.015(5) 0.011(5) -0.034(4)
F2B 0.108(6) 0.109(7) 0.102(6) -0.060(5) 0.020(5) -0.017(5)
F3B 0.016(4) 0.037(5) 0.068(5) -0.021(4) -0.003(4) -0.013(4)
F4B 0.053(6) 0.076(6) 0.068(7) -0.043(5) 0.005(5) -0.031(5)
B2 0.164(5) 0.091(4) 0.120(4) -0.091(3) 0.036(4) -0.014(4)
F5 0.152(3) 0.099(3) 0.066(2) -0.045(2) 0.034(2) -0.012(3)
F6 0.225(5) 0.101(3) 0.158(4) -0.048(3) 0.063(4) -0.048(3)
F7 0.183(4) 0.113(3) 0.199(5) -0.103(4) 0.027(4) 0.015(3)
F8 0.218(6) 0.208(5) 0.209(5) -0.161(5) -0.037(4) -0.027(4)
B2B 0.166(6) 0.120(6) 0.141(6) -0.071(5) 0.032(6) -0.026(5)
F5B 0.150(8) 0.132(8) 0.128(8) -0.072(6) 0.015(7) -0.015(6)
F6B 0.178(8) 0.144(7) 0.177(7) -0.107(6) -0.008(7) -0.039(6)
F7B 0.168(7) 0.125(7) 0.135(8) -0.073(6) 0.032(7) -0.019(6)
F8B 0.197(8) 0.160(8) 0.187(8) -0.064(6) 0.042(7) -0.036(7)

loop_
_atom_type_symbol
_atom_type_description
_atom_type_scat_dispersion_real
_atom_type_scat_dispersion_imag
_atom_type_scat_source
C C 0.0033 0.0016 'International Tables Vol C Tables 4.2.6.8 and 6.1.1.4'
H H 0.0000 0.0000 'International Tables Vol C Tables 4.2.6.8 and 6.1.1.4'
B B 0.0013 0.0007 'International Tables Vol C Tables 4.2.6.8 and 6.1.1.4'
N N 0.0061 0.0033 'International Tables Vol C Tables 4.2.6.8 and 6.1.1.4'
O O 0.0106 0.0060 'International Tables Vol C Tables 4.2.6.8 and 6.1.1.4'
F F 0.0171 0.0103 'International Tables Vol C Tables 4.2.6.8 and 6.1.1.4'
Cu Cu 0.3201 1.2651 'International Tables Vol C Tables 4.2.6.8 and 6.1.1.4'

loop_
_exptl_crystal_face_index_h
_exptl_crystal_face_index_k
_exptl_crystal_face_index_l
_exptl_crystal_face_perp_dist
1.00 0.00 0.00 0.1920
-1.00 0.00 0.00 0.1800
0.00 0.00 -1.00 0.1160
0.00 0.00 1.00 0.0510
0.00 1.00 0.00 0.0470
0.00 -1.00 0.00 0.0610

loop_
_geom_angle_atom_site_label_1
_geom_angle_atom_site_label_2
_geom_angle_atom_site_label_3
_geom_angle
_geom_angle_site_symmetry_1
_geom_angle_site_symmetry_3
O1 Cu1 O2 80.92(8) . .
O1 Cu1 N1B 96.7(7) . .
O2 Cu1 N1B 152.9(12) . .
O1 Cu1 N1 96.2(2) . .
O2 Cu1 N1 157.6(4) . .
N1B Cu1 N1 4.8(16) . .
O1 Cu1 N2 173.52(9) . .
O2 Cu1 N2 96.88(9) . .
N1B Cu1 N2 82.5(7) . .
N1 Cu1 N2 83.5(2) . .
O1 Cu1 N3B 110.3(4) . .
O2 Cu1 N3B 106.2(4) . .
N1B Cu1 N3B 100.0(13) . .
N1 Cu1 N3B 95.7(6) . .
N2 Cu1 N3B 76.2(4) . .
O1 Cu1 N3 105.8(4) . .
O2 Cu1 N3 99.5(4) . .
N1B Cu1 N3 107.0(13) . .
N1 Cu1 N3 102.6(6) . .
N2 Cu1 N3 80.5(4) . .
N3B Cu1 N3 7.7(7) . .
O1 Cu1 Cu2 40.69(6) . .
O2 Cu1 Cu2 40.28(6) . .
N1B Cu1 Cu2 132.6(9) . .
N1 Cu1 Cu2 133.7(3) . .
N2 Cu1 Cu2 137.05(6) . .
N3B Cu1 Cu2 112.7(4) . .
N3 Cu1 Cu2 105.1(4) . .
O2 Cu2 O1 80.71(8) . .
O2 Cu2 N4 157.6(12) . 2_665
O1 Cu2 N4 95.8(3) . 2_665
O2 Cu2 N4B 159(2) . 2_665
O1 Cu2 N4B 96.0(6) . 2_665
N4 Cu2 N4B 1(3) 2_665 2_665
O2 Cu2 N5 97.36(8) . 2_665
O1 Cu2 N5 172.98(9) . 2_665
N4 Cu2 N5 83.4(3) 2_665 2_665
N4B Cu2 N5 83.3(6) 2_665 2_665
O2 Cu2 N6 102.67(10) . 2_665
O1 Cu2 N6 108.34(8) . 2_665
N4 Cu2 N6 99.5(11) 2_665 2_665
N4B Cu2 N6 98(2) 2_665 2_665
N5 Cu2 N6 78.65(8) 2_665 2_665
O2 Cu2 Cu1 40.37(6) . .
O1 Cu2 Cu1 40.39(6) . .
N4 Cu2 Cu1 133.1(5) 2_665 .
N4B Cu2 Cu1 133.7(9) 2_665 .
N5 Cu2 Cu1 137.57(6) 2_665 .
N6 Cu2 Cu1 108.94(6) 2_665 .
Cu1 O1 Cu2 98.92(9) . .
Cu1 O1 H1 111(3) . .
Cu2 O1 H1 116(2) . .
Cu2 O2 Cu1 99.35(9) . .
Cu2 O2 H2 123(3) . .
Cu1 O2 H2 136(3) . .
C13 N2 C6 111.1(2) . .
C13 N2 C7 108.4(2) . .
C6 N2 C7 109.4(2) . .
C13 N2 Cu1 113.43(17) . .
C6 N2 Cu1 107.59(16) . .
C7 N2 Cu1 106.77(16) . .
C24 N5 C25 109.6(2) . .
C24 N5 C18 111.3(2) . .
C25 N5 C18 109.3(2) . .
C24 N5 Cu2 107.90(16) . 2_665
C25 N5 Cu2 106.00(16) . 2_665
C18 N5 Cu2 112.55(16) . 2_665
C26 N6 C30 118.0(2) . .
C26 N6 Cu2 109.63(17) . 2_665
C30 N6 Cu2 132.31(19) . 2_665
C5 N1 C1 117.1(6) . .
C5 N1 Cu1 127.0(5) . .
C1 N1 Cu1 114.1(5) . .
N1 C1 C2 123.0(4) . .
N1 C1 C6 115.5(8) . .
C2 C1 C6 121.5(6) . .
C1 C2 C3 118.2(5) . .
C1 C2 H2A 120.9 . .
C3 C2 H2A 120.9 . .
C4 C3 C2 119.5(4) . .
C4 C3 H3A 120.2 . .
C2 C3 H3A 120.2 . .
C3 C4 C5 118.8(5) . .
C3 C4 H4A 120.6 . .
C5 C4 H4A 120.6 . .
N1 C5 C4 123.2(5) . .
N1 C5 H5A 118.4 . .
C4 C5 H5A 118.4 . .
C5B N1B C1B 118.7(17) . .
C5B N1B Cu1 121.2(14) . .
C1B N1B Cu1 115.5(17) . .
N1B C1B C2B 120.2(9) . .
N1B C1B C6 114.6(18) . .
C2B C1B C6 125.1(17) . .
C3B C2B C1B 118.3(10) . .
C3B C2B H2B 120.9 . .
C1B C2B H2B 120.9 . .
C4B C3B C2B 121.0(10) . .
C4B C3B H3B 119.5 . .
C2B C3B H3B 119.5 . .
C3B C4B C5B 117.5(10) . .
C3B C4B H4B 121.3 . .
C5B C4B H4B 121.3 . .
N1B C5B C4B 121.3(11) . .
N1B C5B H5B 119.4 . .
C4B C5B H5B 119.4 . .
C1 C6 N2 111.6(5) . .
N2 C6 C1B 112.9(14) . .
C1 C6 H6A 109.3 . .
N2 C6 H6A 109.3 . .
C1B C6 H6A 106.7 . .
C1 C6 H6B 109.3 . .
N2 C6 H6B 109.3 . .
C1B C6 H6B 110.5 . .
H6A C6 H6B 108.0 . .
N2 C7 C8 112.5(6) . .
N2 C7 C8B 109.5(7) . .
N2 C7 H7A 109.1 . .
C8 C7 H7A 109.1 . .
C8B C7 H7A 101.2 . .
N2 C7 H7B 109.1 . .
C8 C7 H7B 109.1 . .
C8B C7 H7B 119.5 . .
H7A C7 H7B 107.8 . .
C8 N3 C12 116.8(6) . .
C8 N3 Cu1 107.6(8) . .
C12 N3 Cu1 135.4(8) . .
N3 C8 C9 124.3(6) . .
N3 C8 C7 118.1(10) . .
C9 C8 C7 117.6(10) . .
C8 C9 C10 117.1(7) . .
C8 C9 H9A 121.4 . .
C10 C9 H9A 121.4 . .
C11 C10 C9 120.0(7) . .
C11 C10 H10A 120.0 . .
C9 C10 H10A 120.0 . .
C10 C11 C12 119.6(6) . .
C10 C11 H11A 120.2 . .
C12 C11 H11A 120.2 . .
N3 C12 C11 122.2(7) . .
N3 C12 H12A 118.9 . .
C11 C12 H12A 118.9 . .
C8B N3B C12B 118.2(6) . .
C8B N3B Cu1 112.3(9) . .
C12B N3B Cu1 129.3(9) . .
N3B C8B C9B 122.9(7) . .
N3B C8B C7 112.4(11) . .
C9B C8B C7 124.4(10) . .
C8B C9B C10B 117.6(7) . .
C8B C9B H9B 121.2 . .
C10B C9B H9B 121.2 . .
C11B C10B C9B 120.0(7) . .
C11B C10B H10B 120.0 . .
C9B C10B H10B 120.0 . .
C10B C11B C12B 119.5(7) . .
C10B C11B H11B 120.2 . .
C12B C11B H11B 120.2 . .
N3B C12B C11B 121.7(7) . .
N3B C12B H12B 119.1 . .
C11B C12B H12B 119.1 . .
N2 C13 C14 113.7(2) . .
N2 C13 H13A 108.8 . .
C14 C13 H13A 108.8 . .
N2 C13 H13B 108.8 . .
C14 C13 H13B 108.8 . .
H13A C13 H13B 107.7 . .
C13 C14 C15 110.2(2) . .
C13 C14 H14A 109.6 . .
C15 C14 H14A 109.6 . .
C13 C14 H14B 109.6 . .
C15 C14 H14B 109.6 . .
H14A C14 H14B 108.1 . .
C16 C15 C14 112.2(2) . .
C16 C15 H15A 109.2 . .
C14 C15 H15A 109.2 . .
C16 C15 H15B 109.2 . .
C14 C15 H15B 109.2 . .
H15A C15 H15B 107.9 . .
C15 C16 C17 113.7(3) . .
C15 C16 H16A 108.8 . .
C17 C16 H16A 108.8 . .
C15 C16 H16B 108.8 . .
C17 C16 H16B 108.8 . .
H16A C16 H16B 107.7 . .
C18 C17 C16 110.7(2) . .
C18 C17 H17A 109.5 . .
C16 C17 H17A 109.5 . .
C18 C17 H17B 109.5 . .
C16 C17 H17B 109.5 . .
H17A C17 H17B 108.1 . .
N5 C18 C17 113.7(2) . .
N5 C18 H18A 108.8 . .
C17 C18 H18A 108.8 . .
N5 C18 H18B 108.8 . .
C17 C18 H18B 108.8 . .
H18A C18 H18B 107.7 . .
C19 N4 C23 119.7(6) . .
C19 N4 Cu2 115.3(7) . 2_665
C23 N4 Cu2 124.7(7) . 2_665
N4 C19 C20 120.9(8) . .
N4 C19 C24 116.1(8) . .
C20 C19 C24 122.7(7) . .
C21 C20 C19 119.1(5) . .
C21 C20 H20A 120.4 . .
C19 C20 H20A 120.4 . .
C22 C21 C20 119.2(5) . .
C22 C21 H21A 120.4 . .
C20 C21 H21A 120.4 . .
C21 C22 C23 119.2(5) . .
C21 C22 H22A 120.4 . .
C23 C22 H22A 120.4 . .
N4 C23 C22 121.6(5) . .
N4 C23 H23A 119.2 . .
C22 C23 H23A 119.2 . .
C19B N4B C23B 118.9(11) . .
C19B N4B Cu2 115.0(11) . 2_665
C23B N4B Cu2 125.7(12) . 2_665
N4B C19B C20B 122.9(14) . .
N4B C19B C24 116.2(18) . .
C20B C19B C24 118.1(15) . .
C21B C20B C19B 117.9(9) . .
C21B C20B H20B 121.1 . .
C19B C20B H20B 121.1 . .
C22B C21B C20B 119.1(8) . .
C22B C21B H21B 120.5 . .
C20B C21B H21B 120.5 . .
C21B C22B C23B 120.1(8) . .
C21B C22B H22B 119.9 . .
C23B C22B H22B 119.9 . .
N4B C23B C22B 120.7(9) . .
N4B C23B H23B 119.7 . .
C22B C23B H23B 119.7 . .
N5 C24 C19B 111.9(10) . .
N5 C24 C19 112.6(5) . .
N5 C24 H24A 109.1 . .
C19B C24 H24A 107.9 . .
C19 C24 H24A 109.1 . .
N5 C24 H24B 109.1 . .
C19B C24 H24B 111.0 . .
C19 C24 H24B 109.1 . .
H24A C24 H24B 107.8 . .
N5 C25 C26 111.2(2) . .
N5 C25 H25A 109.4 . .
C26 C25 H25A 109.4 . .
N5 C25 H25B 109.4 . .
C26 C25 H25B 109.4 . .
H25A C25 H25B 108.0 . .
N6 C26 C27 121.9(3) . .
N6 C26 C25 116.1(2) . .
C27 C26 C25 122.0(3) . .
C28 C27 C26 118.9(3) . .
C28 C27 H27A 120.5 . .
C26 C27 H27A 120.5 . .
C29 C28 C27 119.6(3) . .
C29 C28 H28A 120.2 . .
C27 C28 H28A 120.2 . .
C28 C29 C30 118.5(3) . .
C28 C29 H29A 120.7 . .
C30 C29 H29A 120.7 . .
N6 C30 C29 123.0(3) . .
N6 C30 H30A 118.5 . .
C29 C30 H30A 118.5 . .
F3 B1 F4 111.8(5) . .
F3 B1 F2 111.2(6) . .
F4 B1 F2 106.5(5) . .
F3 B1 F1 109.9(6) . .
F4 B1 F1 109.3(5) . .
F2 B1 F1 108.0(5) . .
F3B B1B F4B 112.8(11) . .
F3B B1B F2B 110.6(11) . .
F4B B1B F2B 105.1(11) . .
F3B B1B F1B 111.6(11) . .
F4B B1B F1B 108.5(12) . .
F2B B1B F1B 107.9(11) . .
F5 B2 F7 115.6(8) . .
F5 B2 F8 107.5(9) . .
F7 B2 F8 111.3(7) . .
F5 B2 F6 103.8(6) . .
F7 B2 F6 108.8(9) . .
F8 B2 F6 109.5(8) . .
F5B B2B F7B 110.5(15) . .
F5B B2B F8B 105.4(16) . .
F7B B2B F8B 112.8(14) . .
F5B B2B F6B 103.9(14) . .
F7B B2B F6B 111.1(15) . .
F8B B2B F6B 112.6(15) . .

loop_
_geom_bond_atom_site_label_1
_geom_bond_atom_site_label_2
_geom_bond_distance
_geom_bond_site_symmetry_2
Cu1 O1 1.926(2) .
Cu1 O2 1.927(2) .
Cu1 N1B 2.000(8) .
Cu1 N1 2.010(3) .
Cu1 N2 2.049(2) .
Cu1 N3B 2.265(6) .
Cu1 N3 2.272(5) .
Cu1 Cu2 2.9361(5) .
Cu2 O2 1.924(2) .
Cu2 O1 1.9377(19) .
Cu2 N4 1.997(4) 2_665
Cu2 N4B 1.999(7) 2_665
Cu2 N5 2.071(2) 2_665
Cu2 N6 2.254(2) 2_665
O1 H1 0.824(10) .
O2 H2 0.830(10) .
N2 C13 1.489(3) .
N2 C6 1.492(3) .
N2 C7 1.499(4) .
N5 C24 1.483(3) .
N5 C25 1.489(3) .
N5 C18 1.489(3) .
N5 Cu2 2.071(2) 2_665
N6 C26 1.338(3) .
N6 C30 1.346(3) .
N6 Cu2 2.254(2) 2_665
N1 C5 1.349(6) .
N1 C1 1.352(6) .
C1 C2 1.387(7) .
C1 C6 1.489(5) .
C2 C3 1.389(6) .
C2 H2A 0.9500 .
C3 C4 1.375(7) .
C3 H3A 0.9500 .
C4 C5 1.381(6) .
C4 H4A 0.9500 .
C5 H5A 0.9500 .
N1B C5B 1.348(10) .
N1B C1B 1.353(10) .
C1B C2B 1.392(10) .
C1B C6 1.497(8) .
C2B C3B 1.385(9) .
C2B H2B 0.9500 .
C3B C4B 1.373(10) .
C3B H3B 0.9500 .
C4B C5B 1.381(9) .
C4B H4B 0.9500 .
C5B H5B 0.9500 .
C6 H6A 0.9900 .
C6 H6B 0.9900 .
C7 C8 1.521(7) .
C7 C8B 1.524(7) .
C7 H7A 0.9900 .
C7 H7B 0.9900 .
N3 C8 1.340(6) .
N3 C12 1.348(6) .
C8 C9 1.387(7) .
C9 C10 1.387(7) .
C9 H9A 0.9500 .
C10 C11 1.349(7) .
C10 H10A 0.9500 .
C11 C12 1.392(7) .
C11 H11A 0.9500 .
C12 H12A 0.9500 .
N3B C8B 1.340(7) .
N3B C12B 1.343(7) .
C8B C9B 1.385(7) .
C9B C10B 1.392(7) .
C9B H9B 0.9500 .
C10B C11B 1.347(8) .
C10B H10B 0.9500 .
C11B C12B 1.390(7) .
C11B H11B 0.9500 .
C12B H12B 0.9500 .
C13 C14 1.515(4) .
C13 H13A 0.9900 .
C13 H13B 0.9900 .
C14 C15 1.532(4) .
C14 H14A 0.9900 .
C14 H14B 0.9900 .
C15 C16 1.519(4) .
C15 H15A 0.9900 .
C15 H15B 0.9900 .
C16 C17 1.532(4) .
C16 H16A 0.9900 .
C16 H16B 0.9900 .
C17 C18 1.512(4) .
C17 H17A 0.9900 .
C17 H17B 0.9900 .
C18 H18A 0.9900 .
C18 H18B 0.9900 .
N4 C19 1.339(6) .
N4 C23 1.354(9) .
N4 Cu2 1.997(4) 2_665
C19 C20 1.394(9) .
C19 C24 1.512(5) .
C20 C21 1.388(6) .
C20 H20A 0.9500 .
C21 C22 1.372(7) .
C21 H21A 0.9500 .
C22 C23 1.382(6) .
C22 H22A 0.9500 .
C23 H23A 0.9500 .
N4B C19B 1.335(8) .
N4B C23B 1.356(11) .
N4B Cu2 1.999(7) 2_665
C19B C20B 1.391(11) .
C19B C24 1.504(8) .
C20B C21B 1.389(9) .
C20B H20B 0.9500 .
C21B C22B 1.375(9) .
C21B H21B 0.9500 .
C22B C23B 1.383(8) .
C22B H22B 0.9500 .
C23B H23B 0.9500 .
C24 H24A 0.9900 .
C24 H24B 0.9900 .
C25 C26 1.502(4) .
C25 H25A 0.9900 .
C25 H25B 0.9900 .
C26 C27 1.387(4) .
C27 C28 1.381(4) .
C27 H27A 0.9500 .
C28 C29 1.362(4) .
C28 H28A 0.9500 .
C29 C30 1.380(4) .
C29 H29A 0.9500 .
C30 H30A 0.9500 .
B1 F3 1.317(6) .
B1 F4 1.368(6) .
B1 F2 1.371(7) .
B1 F1 1.383(7) .
B1B F3B 1.321(9) .
B1B F4B 1.369(10) .
B1B F2B 1.377(11) .
B1B F1B 1.381(11) .
B2 F5 1.308(8) .
B2 F7 1.347(11) .
B2 F8 1.364(12) .
B2 F6 1.403(12) .
B2B F5B 1.313(12) .
B2B F7B 1.341(14) .
B2B F8B 1.361(15) .
B2B F6B 1.406(16) .

loop_
_geom_hbond_atom_site_label_D
_geom_hbond_atom_site_label_H
_geom_hbond_atom_site_label_A
_geom_hbond_distance_DH
_geom_hbond_distance_HA
_geom_hbond_distance_DA
_geom_hbond_angle_DHA
_geom_hbond_site_symmetry_A
O2 H2 F4 0.830(10) 2.10(2) 2.879(5) 155(4) .
O2 H2 F4B 0.830(10) 2.14(2) 2.954(16) 165(4) .
O1 H1 F3 0.824(10) 2.173(18) 2.960(8) 160(3) 1_455
O1 H1 F3B 0.824(10) 2.066(19) 2.866(13) 164(3) 1_455

loop_
_platon_squeeze_void_nr
_platon_squeeze_void_average_x
_platon_squeeze_void_average_y
_platon_squeeze_void_average_z
_platon_squeeze_void_volume
_platon_squeeze_void_count_electrons
_platon_squeeze_void_content
1 0.467 -0.500 0.500 617 176 ' '
2 0.000 0.500 0.000 78 24 ' '
